data_7110913
loop_
_publ_author_name
'Kataoka, Yasutaka'
'Iwato, Yoko'
'Shibahara, Atsushi'
'Yamagata, Tsuneaki'
'Tani, Kazuhide'

_publ_section_title
;
 Configurationally stable metal-centered chirality: stereospecific and
 regioselective rhodaacylation of alkynes controlled by the third
 generation of the [Cp&#x2032;-P]H ligand
;
_journal_issue 10
_journal_name_full 'Chemical Communications'
_journal_page_first 841
_journal_paper_doi 10.1039/b001735n
_journal_year 2000
_chemical_formula_sum 'C44 H49 B F4 O P Rh'
_chemical_formula_weight 814.52
_space_group_IT_number 1
_symmetry_cell_setting P1
_symmetry_Int_Tables_number 1
_symmetry_space_group_name_Hall 'P 1'
_symmetry_space_group_name_H-M 'P 1'
_atom_sites_solution_hydrogens geom
_atom_sites_solution_primary direct
_atom_sites_solution_secondary difmap
_audit_creation_date 'Aug 11 16:37:37 1998'
_audit_creation_method SHELXL-93
_audit_update_record 'Jul 28 19:39:37 1999'
_cell_angle_alpha 108.124(9)
_cell_angle_beta 106.426(10)
_cell_angle_gamma 84.967(11)
_cell_formula_units_Z 1
_cell_length_a 10.0645(14)
_cell_length_b 10.9349(13)
_cell_length_c 9.9598(13)
_cell_measurement_reflns_used 20
_cell_measurement_temperature 296(2)
_cell_measurement_theta_max 14.99
_cell_measurement_theta_min 14.92
_cell_volume 999.2(2)
_computing_cell_refinement 'MSC/AFC Diffractometer Control'
_computing_data_collection 'MSC/AFC Diffractometer Control'
_computing_data_reduction 'teXsan: PROCESS (MSC)'
_computing_molecular_graphics 'ORTEP-II (Johnson, 1976)'
_computing_publication_material 'SHELXL-93 and modified'
_computing_structure_refinement 'SHELXL-93 (Sheldrick, 1993)'
_computing_structure_solution 'SHELXS-86 Sheldrick (1986)'
_diffrn_ambient_temperature 296(2)
_diffrn_measured_fraction_theta_full 1.000
_diffrn_measured_fraction_theta_max 1.000
_diffrn_measurement_device_type AFC7R
_diffrn_measurement_method \w-2\t
_diffrn_radiation_monochromator graphite
_diffrn_radiation_source 'Rigaku rotating anode'
_diffrn_radiation_type MoK\a
_diffrn_radiation_wavelength 0.71069
_diffrn_reflns_av_R_equivalents 0.0099
_diffrn_reflns_av_sigmaI/netI 0.0245
_diffrn_reflns_limit_h_max 16
_diffrn_reflns_limit_h_min -16
_diffrn_reflns_limit_k_max 17
_diffrn_reflns_limit_k_min -17
_diffrn_reflns_limit_l_max 16
_diffrn_reflns_limit_l_min -16
_diffrn_reflns_number 18387
_diffrn_reflns_theta_full 34.99
_diffrn_reflns_theta_max 34.99
_diffrn_reflns_theta_min 1.96
_diffrn_standards_decay_% 0.0
_diffrn_standards_number 3
_exptl_absorpt_coefficient_mu 0.519
_exptl_absorpt_correction_T_max 0.8773
_exptl_absorpt_correction_T_min 0.7342
_exptl_absorpt_correction_type psi-scan
_exptl_absorpt_process_details '( North, Phillips, & Mathews, (1968). Acta Cryst. A24, 351-359.)'
_exptl_crystal_colour 'dark red'
_exptl_crystal_density_diffrn 1.354
_exptl_crystal_density_method 'not measured'
_exptl_crystal_description prismatic
_exptl_crystal_F_000 422
_exptl_crystal_size_max 0.45
_exptl_crystal_size_mid 0.40
_exptl_crystal_size_min 0.25
_refine_diff_density_max 0.396
_refine_diff_density_min -0.246
_refine_diff_density_rms 0.047
_refine_ls_abs_structure_details 'Flack H D (1983), Acta Cryst. A39, 876-881'
_refine_ls_abs_structure_Flack -0.021(14)
_refine_ls_extinction_method none
_refine_ls_goodness_of_fit_ref 1.026
_refine_ls_hydrogen_treatment mixed
_refine_ls_matrix_type full
_refine_ls_number_parameters 466
_refine_ls_number_reflns 17568
_refine_ls_number_restraints 0
_refine_ls_restrained_S_all 1.026
_refine_ls_R_factor_all 0.0416
_refine_ls_R_factor_gt 0.0316
_refine_ls_shift/su_max 0.001
_refine_ls_shift/su_mean 0.000
_refine_ls_structure_factor_coef Fsqd
_refine_ls_weighting_details 'w=1/[\s^2^(Fo^2^)+(0.0547P)^2^+0.0000P] where P=(Fo^2^+2Fc^2^)/3'
_refine_ls_weighting_scheme calc
_refine_ls_wR_factor_gt 0.0826
_refine_ls_wR_factor_ref 0.0875
_reflns_number_gt 15803
_reflns_number_total 17568
_reflns_threshold_expression >2sigma(I)
_cod_data_source_file b001735nsup1.cif
_cod_data_source_block 2-major
_cod_depositor_comments
;
The following automatic conversions were performed:

'_exptl_absorpt_correction_type' value 'psi scan' changed to
'psi-scan' according to
/home/saulius/struct/CIF-dictionaries/cif_core.dic dictionary named
'cif_core.dic' version 2.4.2 from 2011-04-26.

Automatic conversion script
Id: cif_fix_values 1891 2012-01-12 08:04:46Z andrius 

The following automatic conversions were performed:

'_refine_ls_weighting_scheme' value 'calc
w=1/[\s^2^(Fo^2^)+(0.0547P)^2^+0.0000P] where P=(Fo^2^+2Fc^2^)/3' was
changed to 'calc'. New tag '_refine_ls_weighting_details' was
created. The value of the new tag was set to
'w=1/[\s^2^(Fo^2^)+(0.0547P)^2^+0.0000P] where P=(Fo^2^+2Fc^2^)/3'.

Automatic conversion script
Id: cif_fix_values 3143 2015-03-26 13:38:13Z robertas 
;
_cod_original_sg_symbol_Hall 'P 1 '
_cod_original_sg_symbol_H-M triclinic
_cod_database_code 7110913

loop_
_symmetry_equiv_pos_as_xyz
'x, y, z'

loop_
_atom_site_label
_atom_site_type_symbol
_atom_site_fract_x
_atom_site_fract_y
_atom_site_fract_z
_atom_site_U_iso_or_equiv
_atom_site_adp_type
_atom_site_occupancy
_atom_site_calc_flag
_atom_site_refinement_flags
Rh Rh 0.5000 0.5000 0.5000 0.03501(3) Uani 1 d .
P P 0.55825(6) 0.70592(4) 0.63749(6) 0.04085(9) Uani 1 d .
F1 F 1.2159(5) 1.0112(7) 0.4793(7) 0.193(3) Uani 1 d .
F2 F 1.1991(6) 1.1181(7) 0.3242(10) 0.241(4) Uani 1 d .
F3 F 1.4044(5) 1.0840(6) 0.4733(10) 0.217(3) Uani 1 d .
F4 F 1.2946(10) 0.9346(9) 0.3069(7) 0.269(5) Uani 1 d .
O O 0.5370(2) 0.41110(18) 0.66293(19) 0.0524(4) Uani 1 d .
C1 C 0.5846(2) 0.55813(19) 0.3510(2) 0.0445(4) Uani 1 d .
C2 C 0.6796(2) 0.4649(2) 0.4004(3) 0.0416(4) Uani 1 d .
H2 H 0.7722 0.4799 0.4520 0.050 Uiso 1 calc R
C3 C 0.60862(19) 0.34594(17) 0.3573(2) 0.0381(3) Uani 1 d .
C4 C 0.4709(2) 0.36136(18) 0.2677(2) 0.0407(3) Uani 1 d .
C5 C 0.4568(2) 0.4921(2) 0.2616(2) 0.0442(4) Uani 1 d .
C6 C 0.3335(3) 0.5315(3) 0.1739(3) 0.0578(6) Uani 1 d .
H6 H 0.3223 0.6156 0.1695 0.069 Uiso 1 calc R
C7 C 0.2323(3) 0.4419(4) 0.0967(3) 0.0676(8) Uani 1 d .
H7 H 0.1524 0.4653 0.0358 0.081 Uiso 1 calc R
C8 C 0.2441(3) 0.3136(3) 0.1055(3) 0.0631(7) Uani 1 d .
H8 H 0.1715 0.2562 0.0518 0.076 Uiso 1 calc R
C9 C 0.3596(2) 0.2735(2) 0.1910(3) 0.0516(5) Uani 1 d .
H9 H 0.3653 0.1906 0.1990 0.062 Uiso 1 calc R
C10 C 0.6167(3) 0.6992(2) 0.3854(3) 0.0547(5) Uani 1 d .
H10A H 0.5871 0.7233 0.2956 0.066 Uiso 1 calc R
H10B H 0.7160 0.7122 0.4237 0.066 Uiso 1 calc R
C11 C 0.5450(3) 0.7863(2) 0.4971(3) 0.0517(5) Uani 1 d .
H11A H 0.4486 0.7986 0.4496 0.062 Uiso 1 calc R
H11B H 0.5899 0.8697 0.5414 0.062 Uiso 1 calc R
C12 C 0.4700(2) 0.8025(2) 0.7698(2) 0.0463(4) Uani 1 d .
C13 C 0.3998(3) 0.9145(2) 0.7550(3) 0.0610(6) Uani 1 d .
H13 H 0.4004 0.9448 0.6776 0.073 Uiso 1 calc R
C14 C 0.3285(4) 0.9814(3) 0.8570(4) 0.0753(9) Uani 1 d .
H14 H 0.2810 1.0563 0.8467 0.090 Uiso 1 calc R
C15 C 0.3270(3) 0.9388(3) 0.9724(4) 0.0701(8) Uani 1 d .
H15 H 0.2782 0.9840 1.0392 0.084 Uiso 1 calc R
C16 C 0.3981(4) 0.8290(4) 0.9886(4) 0.0706(8) Uani 1 d .
H16 H 0.3993 0.8009 1.0679 0.085 Uiso 1 calc R
C17 C 0.4684(3) 0.7598(3) 0.8873(3) 0.0635(6) Uani 1 d .
H17 H 0.5146 0.6846 0.8980 0.076 Uiso 1 calc R
C18 C 0.7397(2) 0.7149(2) 0.7395(3) 0.0504(4) Uani 1 d .
C19 C 0.7911(3) 0.6283(3) 0.8169(4) 0.0689(7) Uani 1 d .
H19 H 0.7336 0.5646 0.8132 0.083 Uiso 1 calc R
C20 C 0.9270(4) 0.6354(5) 0.8996(6) 0.0959(13) Uani 1 d .
H20 H 0.9596 0.5801 0.9563 0.115 Uiso 1 calc R
C21 C 1.0154(4) 0.7255(5) 0.8982(6) 0.1022(15) Uani 1 d .
H21 H 1.1080 0.7290 0.9514 0.123 Uiso 1 calc R
C22 C 0.9663(4) 0.8079(5) 0.8192(6) 0.0970(13) Uani 1 d .
H22 H 1.0261 0.8668 0.8168 0.116 Uiso 1 calc R
C23 C 0.8291(3) 0.8062(3) 0.7419(5) 0.0738(8) Uani 1 d .
H23 H 0.7961 0.8661 0.6914 0.089 Uiso 1 calc R
C24 C 0.6615(2) 0.22675(18) 0.3995(2) 0.0426(3) Uani 1 d .
H24 H 0.5880 0.1998 0.4311 0.051 Uiso 1 calc R
C25 C 0.6860(3) 0.1101(2) 0.2711(3) 0.0501(4) Uani 1 d .
H25 H 0.5967 0.0899 0.1970 0.060 Uiso 1 calc R
C26 C 0.7234(4) -0.0039(2) 0.3348(4) 0.0687(8) Uani 1 d .
H26A H 0.6434 -0.0248 0.3596 0.082 Uiso 1 calc R
H26B H 0.7434 -0.0783 0.2595 0.082 Uiso 1 calc R
C27 C 0.8455(4) 0.0202(3) 0.4691(4) 0.0690(7) Uani 1 d .
H27A H 0.9280 0.0325 0.4427 0.083 Uiso 1 calc R
H27B H 0.8602 -0.0547 0.5040 0.083 Uiso 1 calc R
C28 C 0.8237(3) 0.1383(3) 0.5921(3) 0.0606(6) Uani 1 d .
H28 H 0.7436 0.1212 0.6211 0.073 Uiso 1 calc R
C29 C 0.7885(2) 0.2538(2) 0.5332(3) 0.0495(4) Uani 1 d .
H29A H 0.8671 0.2741 0.5058 0.059 Uiso 1 calc R
H29B H 0.7701 0.3279 0.6097 0.059 Uiso 1 calc R
C30 C 0.7896(3) 0.1364(3) 0.1944(3) 0.0643(6) Uani 1 d .
H30 H 0.8605 0.1959 0.2683 0.077 Uiso 1 calc R
C31 C 0.7180(5) 0.1991(4) 0.0783(4) 0.0826(10) Uani 1 d .
H31A H 0.7841 0.2157 0.0331 0.099 Uiso 1 calc R
H31B H 0.6771 0.2787 0.1224 0.099 Uiso 1 calc R
H31C H 0.6470 0.1428 0.0055 0.099 Uiso 1 calc R
C32 C 0.8623(7) 0.0162(6) 0.1221(7) 0.120(2) Uani 1 d .
H32A H 0.9088 -0.0260 0.1938 0.145 Uiso 1 calc R
H32B H 0.9287 0.0401 0.0819 0.145 Uiso 1 calc R
H32C H 0.7952 -0.0411 0.0449 0.145 Uiso 1 calc R
C33 C 0.9467(4) 0.1656(5) 0.7269(5) 0.0893(12) Uani 1 d .
H33A H 0.9647 0.0918 0.7622 0.107 Uiso 1 calc R
H33B H 0.9266 0.2385 0.8019 0.107 Uiso 1 calc R
H33C H 1.0267 0.1837 0.7018 0.107 Uiso 1 calc R
C34 C 0.4320(3) 0.3987(3) 0.7024(3) 0.0603(6) Uani 1 d .
C35 C 0.3030(3) 0.4494(3) 0.6369(3) 0.0583(5) Uani 1 d .
C36 C 0.3109(2) 0.5060(2) 0.5353(3) 0.0437(4) Uani 1 d .
C37 C 0.4517(6) 0.3305(5) 0.8151(5) 0.1028(16) Uani 1 d .
H37A H 0.5468 0.3051 0.8426 0.123 Uiso 1 calc R
H37B H 0.3936 0.2555 0.7753 0.123 Uiso 1 calc R
H37C H 0.4272 0.3869 0.8999 0.123 Uiso 1 calc R
C38 C 0.1740(4) 0.4340(6) 0.6780(5) 0.0971(14) Uani 1 d .
H38A H 0.1967 0.3920 0.7531 0.116 Uiso 1 calc R
H38B H 0.1077 0.3831 0.5933 0.116 Uiso 1 calc R
H38C H 0.1352 0.5172 0.7139 0.116 Uiso 1 calc R
C39 C 0.1865(2) 0.5496(2) 0.4435(3) 0.0473(4) Uani 1 d .
C40 C 0.1693(3) 0.6766(3) 0.4399(3) 0.0592(6) Uani 1 d .
H40 H 0.2389 0.7365 0.4965 0.071 Uiso 1 calc R
C41 C 0.0492(4) 0.7144(4) 0.3526(5) 0.0771(9) Uani 1 d .
H41 H 0.0382 0.7997 0.3525 0.092 Uiso 1 calc R
C42 C -0.0525(3) 0.6274(5) 0.2674(4) 0.0821(10) Uani 1 d .
H42 H -0.1327 0.6537 0.2096 0.098 Uiso 1 calc R
C43 C -0.0374(3) 0.5001(4) 0.2662(4) 0.0771(9) Uani 1 d .
H43 H -0.1068 0.4410 0.2063 0.093 Uiso 1 calc R
C44 C 0.0815(3) 0.4599(3) 0.3542(3) 0.0606(6) Uani 1 d .
H44 H 0.0912 0.3745 0.3538 0.073 Uiso 1 calc R
B B 1.2763(6) 1.0486(6) 0.4047(8) 0.0914(14) Uani 1 d .

loop_
_atom_site_aniso_label
_atom_site_aniso_U_11
_atom_site_aniso_U_22
_atom_site_aniso_U_33
_atom_site_aniso_U_23
_atom_site_aniso_U_13
_atom_site_aniso_U_12
Rh 0.04132(5) 0.03028(4) 0.03696(5) 0.01361(3) 0.01366(4) 0.00516(3)
P 0.0470(2) 0.03260(18) 0.0432(2) 0.01179(16) 0.01337(18) 0.00428(16)
F1 0.129(3) 0.312(8) 0.203(5) 0.171(6) 0.033(3) -0.036(4)
F2 0.172(5) 0.235(6) 0.400(10) 0.256(8) 0.044(5) 0.045(4)
F3 0.103(3) 0.183(5) 0.387(10) 0.109(6) 0.065(4) -0.029(3)
F4 0.326(11) 0.283(9) 0.152(5) 0.055(6) 0.045(6) 0.137(8)
O 0.0634(9) 0.0536(8) 0.0503(8) 0.0278(7) 0.0211(7) 0.0116(7)
C1 0.0590(11) 0.0365(7) 0.0475(9) 0.0191(7) 0.0242(8) 0.0072(7)
C2 0.0432(9) 0.0383(8) 0.0479(10) 0.0149(8) 0.0181(8) 0.0032(7)
C3 0.0400(8) 0.0333(7) 0.0408(7) 0.0112(6) 0.0121(6) 0.0049(6)
C4 0.0425(8) 0.0399(8) 0.0382(7) 0.0110(6) 0.0114(6) 0.0067(6)
C5 0.0512(10) 0.0467(9) 0.0410(8) 0.0199(7) 0.0186(7) 0.0129(7)
C6 0.0650(13) 0.0707(14) 0.0479(10) 0.0333(10) 0.0219(10) 0.0273(11)
C7 0.0565(13) 0.100(2) 0.0452(11) 0.0299(13) 0.0116(10) 0.0274(14)
C8 0.0474(11) 0.0772(17) 0.0484(11) 0.0062(11) 0.0034(9) 0.0061(11)
C9 0.0473(10) 0.0492(10) 0.0477(10) 0.0044(8) 0.0083(8) 0.0026(8)
C10 0.0775(15) 0.0402(9) 0.0606(12) 0.0237(9) 0.0320(11) 0.0025(9)
C11 0.0683(13) 0.0341(8) 0.0592(12) 0.0201(8) 0.0223(10) 0.0056(8)
C12 0.0492(10) 0.0380(8) 0.0458(9) 0.0050(7) 0.0128(8) 0.0022(7)
C13 0.0712(17) 0.0427(10) 0.0656(14) 0.0088(10) 0.0249(13) 0.0118(11)
C14 0.0774(19) 0.0488(12) 0.089(2) 0.0003(13) 0.0323(17) 0.0150(12)
C15 0.0658(15) 0.0594(14) 0.0709(16) -0.0143(12) 0.0309(13) -0.0099(12)
C16 0.0753(18) 0.0769(19) 0.0584(14) 0.0072(13) 0.0290(13) -0.0063(15)
C17 0.0738(17) 0.0634(14) 0.0576(13) 0.0173(11) 0.0283(12) 0.0096(12)
C18 0.0471(10) 0.0462(10) 0.0532(11) 0.0100(8) 0.0129(8) 0.0033(8)
C19 0.0526(13) 0.0708(17) 0.083(2) 0.0350(15) 0.0075(13) 0.0110(12)
C20 0.0594(17) 0.112(3) 0.115(3) 0.055(3) 0.0043(19) 0.0218(19)
C21 0.0479(15) 0.113(3) 0.128(4) 0.033(3) 0.0011(19) 0.0032(18)
C22 0.0582(18) 0.098(3) 0.123(4) 0.024(3) 0.012(2) -0.0166(18)
C23 0.0589(15) 0.0662(17) 0.092(2) 0.0248(16) 0.0100(15) -0.0113(13)
C24 0.0422(8) 0.0339(7) 0.0544(10) 0.0174(7) 0.0148(7) 0.0075(6)
C25 0.0521(11) 0.0339(8) 0.0618(12) 0.0094(8) 0.0181(9) 0.0043(7)
C26 0.0747(17) 0.0332(9) 0.101(2) 0.0219(11) 0.0286(16) 0.0112(10)
C27 0.0713(16) 0.0501(12) 0.097(2) 0.0397(14) 0.0283(15) 0.0236(11)
C28 0.0581(13) 0.0621(14) 0.0724(15) 0.0393(12) 0.0172(11) 0.0141(11)
C29 0.0488(10) 0.0434(10) 0.0556(11) 0.0210(8) 0.0085(8) 0.0086(8)
C30 0.0662(15) 0.0633(14) 0.0620(14) 0.0080(11) 0.0286(12) 0.0059(12)
C31 0.106(3) 0.081(2) 0.0707(19) 0.0243(16) 0.0414(19) 0.014(2)
C32 0.147(5) 0.118(4) 0.123(4) 0.042(3) 0.090(4) 0.068(4)
C33 0.079(2) 0.099(3) 0.094(3) 0.060(2) -0.0026(19) 0.0105(19)
C34 0.0796(17) 0.0619(13) 0.0574(12) 0.0335(11) 0.0321(12) 0.0099(12)
C35 0.0631(13) 0.0712(15) 0.0546(12) 0.0271(11) 0.0289(10) 0.0019(11)
C36 0.0477(10) 0.0421(9) 0.0460(10) 0.0138(8) 0.0201(9) 0.0025(7)
C37 0.120(3) 0.134(4) 0.103(3) 0.089(3) 0.056(3) 0.030(3)
C38 0.074(2) 0.156(4) 0.097(3) 0.069(3) 0.046(2) 0.002(2)
C39 0.0427(9) 0.0505(10) 0.0519(10) 0.0143(8) 0.0201(8) 0.0039(7)
C40 0.0526(12) 0.0524(12) 0.0711(15) 0.0177(11) 0.0186(11) 0.0106(10)
C41 0.0636(16) 0.080(2) 0.095(2) 0.0375(18) 0.0286(16) 0.0323(15)
C42 0.0462(13) 0.118(3) 0.081(2) 0.036(2) 0.0157(13) 0.0222(16)
C43 0.0444(12) 0.107(3) 0.0735(18) 0.0170(18) 0.0135(12) -0.0091(14)
C44 0.0500(12) 0.0670(15) 0.0653(14) 0.0148(12) 0.0195(10) -0.0079(11)
B 0.087(3) 0.092(3) 0.127(4) 0.065(3) 0.047(3) 0.013(2)

loop_
_atom_type_symbol
_atom_type_description
_atom_type_scat_dispersion_real
_atom_type_scat_dispersion_imag
_atom_type_scat_source
C C 0.0033 0.0016 'International Tables Vol C Tables 4.2.6.8 and 6.1.1.4'
H H 0.0000 0.0000 'International Tables Vol C Tables 4.2.6.8 and 6.1.1.4'
B B 0.0013 0.0007 'International Tables Vol C Tables 4.2.6.8 and 6.1.1.4'
F F 0.0171 0.0103 'International Tables Vol C Tables 4.2.6.8 and 6.1.1.4'
O O 0.0106 0.0060 'International Tables Vol C Tables 4.2.6.8 and 6.1.1.4'
P P 0.1023 0.0942 'International Tables Vol C Tables 4.2.6.8 and 6.1.1.4'
Rh Rh -1.1178 0.9187 'International Tables Vol C Tables 4.2.6.8 and 6.1.1.4'

loop_
_geom_angle_atom_site_label_1
_geom_angle_atom_site_label_2
_geom_angle_atom_site_label_3
_geom_angle
_geom_angle_publ_flag
C36 Rh O 77.98(8) yes
C36 Rh C1 135.27(9) yes
O Rh C1 146.69(8) yes
C36 Rh C2 164.90(8) yes
O Rh C2 109.60(8) yes
C1 Rh C2 37.91(8) yes
C36 Rh C3 132.01(9) yes
O Rh C3 94.17(7) yes
C1 Rh C3 63.32(7) yes
C2 Rh C3 36.82(7) yes
C36 Rh C5 104.92(9) yes
O Rh C5 151.44(8) yes
C1 Rh C5 37.87(9) yes
C2 Rh C5 62.04(8) yes
C3 Rh C5 62.35(7) yes
C36 Rh P 95.70(7) yes
O Rh P 100.55(6) yes
C1 Rh P 80.85(6) yes
C2 Rh P 95.65(6) yes
C3 Rh P 132.13(5) yes
C5 Rh P 107.30(6) yes
C36 Rh C4 103.82(9) yes
O Rh C4 114.52(7) yes
C1 Rh C4 62.73(8) yes
C2 Rh C4 61.29(8) yes
C3 Rh C4 37.09(7) yes
C5 Rh C4 36.93(7) yes
P Rh C4 142.53(5) yes
C12 P C18 104.40(11) yes
C12 P C11 108.94(11) yes
C18 P C11 105.86(12) yes
C12 P Rh 123.97(8) yes
C18 P Rh 110.15(8) yes
C11 P Rh 102.35(8) yes
C34 O Rh 114.79(17) yes
C2 C1 C5 107.65(17) yes
C2 C1 C10 125.3(2) yes
C5 C1 C10 127.0(2) yes
C2 C1 Rh 73.82(12) yes
C5 C1 Rh 74.48(11) yes
C10 C1 Rh 118.60(14) yes
C3 C2 C1 108.96(19) yes
C3 C2 Rh 72.15(11) yes
C1 C2 Rh 68.27(11) yes
C3 C2 H2 125.5 ?
C1 C2 H2 125.5 ?
Rh C2 H2 125.6 ?
C2 C3 C4 107.30(16) yes
C2 C3 C24 127.52(18) yes
C4 C3 C24 125.15(17) yes
C2 C3 Rh 71.03(11) yes
C4 C3 Rh 72.52(10) yes
C24 C3 Rh 120.13(13) yes
C9 C4 C5 120.05(19) yes
C9 C4 C3 131.63(19) yes
C5 C4 C3 108.31(18) yes
C9 C4 Rh 125.30(15) yes
C5 C4 Rh 70.57(11) yes
C3 C4 Rh 70.39(10) yes
C6 C5 C4 120.0(2) yes
C6 C5 C1 132.6(2) yes
C4 C5 C1 107.40(17) yes
C6 C5 Rh 126.70(15) yes
C4 C5 Rh 72.50(11) yes
C1 C5 Rh 67.65(11) yes
C7 C6 C5 117.7(2) yes
C7 C6 H6 121.1 ?
C5 C6 H6 121.1 ?
C6 C7 C8 122.5(2) yes
C6 C7 H7 118.7 ?
C8 C7 H7 118.7 ?
C9 C8 C7 121.3(3) yes
C9 C8 H8 119.4 ?
C7 C8 H8 119.4 ?
C8 C9 C4 118.3(3) yes
C8 C9 H9 120.8 ?
C4 C9 H9 120.8 ?
C1 C10 C11 112.29(18) yes
C1 C10 H10A 109.1 ?
C11 C10 H10A 109.1 ?
C1 C10 H10B 109.1 ?
C11 C10 H10B 109.1 ?
H10A C10 H10B 107.9 ?
C10 C11 P 107.02(14) yes
C10 C11 H11A 110.3 ?
P C11 H11A 110.3 ?
C10 C11 H11B 110.3 ?
P C11 H11B 110.3 ?
H11A C11 H11B 108.6 ?
C13 C12 C17 119.1(2) yes
C13 C12 P 122.2(2) yes
C17 C12 P 118.61(18) yes
C12 C13 C14 119.5(3) yes
C12 C13 H13 120.3 ?
C14 C13 H13 120.3 ?
C15 C14 C13 121.2(3) yes
C15 C14 H14 119.4 ?
C13 C14 H14 119.4 ?
C14 C15 C16 119.4(3) yes
C14 C15 H15 120.3 ?
C16 C15 H15 120.3 ?
C15 C16 C17 120.4(3) yes
C15 C16 H16 119.8 ?
C17 C16 H16 119.8 ?
C16 C17 C12 120.4(3) yes
C16 C17 H17 119.8 ?
C12 C17 H17 119.8 ?
C19 C18 C23 118.7(3) yes
C19 C18 P 119.1(2) yes
C23 C18 P 122.2(2) yes
C20 C19 C18 120.5(4) yes
C20 C19 H19 119.7 ?
C18 C19 H19 119.7 ?
C19 C20 C21 119.8(4) yes
C19 C20 H20 120.1 ?
C21 C20 H20 120.1 ?
C22 C21 C20 119.6(3) yes
C22 C21 H21 120.2 ?
C20 C21 H21 120.2 ?
C21 C22 C23 121.2(4) yes
C21 C22 H22 119.4 ?
C23 C22 H22 119.4 ?
C22 C23 C18 119.9(4) yes
C22 C23 H23 120.0 ?
C18 C23 H23 120.0 ?
C3 C24 C29 112.24(17) yes
C3 C24 C25 114.74(18) yes
C29 C24 C25 111.78(18) yes
C3 C24 H24 105.8 ?
C29 C24 H24 105.8 ?
C25 C24 H24 105.8 ?
C26 C25 C30 115.2(2) yes
C26 C25 C24 105.7(2) yes
C30 C25 C24 114.5(2) yes
C26 C25 H25 107.0 ?
C30 C25 H25 107.0 ?
C24 C25 H25 107.0 ?
C27 C26 C25 114.4(2) yes
C27 C26 H26A 108.7 ?
C25 C26 H26A 108.7 ?
C27 C26 H26B 108.7 ?
C25 C26 H26B 108.7 ?
H26A C26 H26B 107.6 ?
C26 C27 C28 112.0(2) yes
C26 C27 H27A 109.2 ?
C28 C27 H27A 109.2 ?
C26 C27 H27B 109.2 ?
C28 C27 H27B 109.2 ?
H27A C27 H27B 107.9 ?
C33 C28 C29 111.7(3) yes
C33 C28 C27 112.7(3) yes
C29 C28 C27 109.2(2) yes
C33 C28 H28 107.7 ?
C29 C28 H28 107.7 ?
C27 C28 H28 107.7 ?
C28 C29 C24 111.3(2) yes
C28 C29 H29A 109.4 ?
C24 C29 H29A 109.4 ?
C28 C29 H29B 109.4 ?
C24 C29 H29B 109.4 ?
H29A C29 H29B 108.0 ?
C31 C30 C32 107.7(3) yes
C31 C30 C25 110.8(3) yes
C32 C30 C25 113.9(3) yes
C31 C30 H30 108.1 ?
C32 C30 H30 108.1 ?
C25 C30 H30 108.1 ?
C30 C31 H31A 109.5 ?
C30 C31 H31B 109.5 ?
H31A C31 H31B 109.5 ?
C30 C31 H31C 109.5 ?
H31A C31 H31C 109.5 ?
H31B C31 H31C 109.5 ?
C30 C32 H32A 109.5 ?
C30 C32 H32B 109.5 ?
H32A C32 H32B 109.5 ?
C30 C32 H32C 109.5 ?
H32A C32 H32C 109.5 ?
H32B C32 H32C 109.5 ?
C28 C33 H33A 109.5 ?
C28 C33 H33B 109.5 ?
H33A C33 H33B 109.5 ?
C28 C33 H33C 109.5 ?
H33A C33 H33C 109.5 ?
H33B C33 H33C 109.5 ?
O C34 C35 118.5(2) yes
O C34 C37 117.0(3) yes
C35 C34 C37 124.4(3) yes
C36 C35 C34 113.5(2) yes
C36 C35 C38 126.0(3) yes
C34 C35 C38 120.4(3) yes
C35 C36 C39 121.5(2) yes
C35 C36 Rh 115.13(19) yes
C39 C36 Rh 122.75(16) yes
C34 C37 H37A 109.5 ?
C34 C37 H37B 109.5 ?
H37A C37 H37B 109.5 ?
C34 C37 H37C 109.5 ?
H37A C37 H37C 109.5 ?
H37B C37 H37C 109.5 ?
C35 C38 H38A 109.5 ?
C35 C38 H38B 109.5 ?
H38A C38 H38B 109.5 ?
C35 C38 H38C 109.5 ?
H38A C38 H38C 109.5 ?
H38B C38 H38C 109.5 ?
C40 C39 C44 118.7(2) yes
C40 C39 C36 122.4(2) yes
C44 C39 C36 118.9(2) yes
C41 C40 C39 120.6(3) yes
C41 C40 H40 119.7 ?
C39 C40 H40 119.7 ?
C42 C41 C40 120.3(3) yes
C42 C41 H41 119.8 ?
C40 C41 H41 119.8 ?
C41 C42 C43 120.5(3) yes
C41 C42 H42 119.8 ?
C43 C42 H42 119.8 ?
C42 C43 C44 120.3(3) yes
C42 C43 H43 119.9 ?
C44 C43 H43 119.9 ?
C43 C44 C39 119.5(3) yes
C43 C44 H44 120.2 ?
C39 C44 H44 120.2 ?
F1 B F3 113.7(6) yes
F1 B F2 114.9(6) yes
F3 B F2 118.3(5) yes
F1 B F4 100.4(7) yes
F3 B F4 101.2(6) yes
F2 B F4 105.0(7) yes

loop_
_geom_bond_atom_site_label_1
_geom_bond_atom_site_label_2
_geom_bond_distance
_geom_bond_publ_flag
Rh C36 2.023(2) yes
Rh O 2.0719(15) yes
Rh C1 2.1743(19) yes
Rh C2 2.248(2) yes
Rh C3 2.2626(18) yes
Rh C5 2.2652(19) yes
Rh P 2.2690(6) yes
Rh C4 2.2909(19) yes
P C12 1.809(2) yes
P C18 1.816(2) yes
P C11 1.840(2) yes
F1 B 1.255(6) yes
F2 B 1.322(6) yes
F3 B 1.305(8) yes
F4 B 1.357(10) yes
O C34 1.258(3) yes
C1 C2 1.438(3) yes
C1 C5 1.443(3) yes
C1 C10 1.516(3) yes
C2 C3 1.425(3) yes
C2 H2 0.9300 ?
C3 C4 1.448(3) yes
C3 C24 1.501(3) yes
C4 C9 1.418(3) yes
C4 C5 1.443(3) yes
C4 C39 3.880(3) ?
C4 C44 4.226(3) ?
C4 C40 4.634(3) ?
C4 C43 5.204(4) ?
C4 C41 5.546(4) ?
C4 C42 5.790(4) ?
C5 C6 1.419(3) yes
C5 C39 3.587(3) ?
C5 C40 3.906(3) ?
C5 C44 4.201(3) ?
C5 C41 4.749(4) ?
C5 C43 4.980(4) ?
C5 C42 5.220(4) ?
C6 C7 1.361(5) yes
C6 C39 3.362(3) ?
C6 C40 3.416(4) ?
C6 C44 3.751(4) ?
C6 C41 3.876(4) ?
C6 C43 4.154(4) ?
C6 C42 4.217(4) ?
C6 H6 0.9300 ?
C7 C8 1.426(5) yes
C7 C44 3.280(4) ?
C7 C39 3.436(4) ?
C7 C43 3.499(4) ?
C7 C40 3.763(4) ?
C7 C42 3.849(4) ?
C7 C41 3.968(5) ?
C7 H7 0.9300 ?
C8 C9 1.360(4) yes
C8 C44 3.278(4) ?
C8 C39 3.710(4) ?
C8 C43 3.777(5) ?
C8 C40 4.482(4) ?
C8 C42 4.557(5) ?
C8 C41 4.861(5) ?
C8 H8 0.9300 ?
C9 C44 3.760(4) ?
C9 C39 3.912(3) ?
C9 C43 4.633(4) ?
C9 C40 4.863(4) ?
C9 C42 5.467(4) ?
C9 C41 5.565(4) ?
C9 H9 0.9300 ?
C10 C11 1.529(3) yes
C10 H10A 0.9700 ?
C10 H10B 0.9700 ?
C11 H11A 0.9700 ?
C11 H11B 0.9700 ?
C12 C13 1.387(3) yes
C12 C17 1.393(4) yes
C13 C14 1.393(4) yes
C13 H13 0.9300 ?
C14 C15 1.372(6) yes
C14 H14 0.9300 ?
C15 C16 1.373(5) yes
C15 H15 0.9300 ?
C16 C17 1.387(4) yes
C16 H16 0.9300 ?
C17 H17 0.9300 ?
C18 C19 1.379(4) yes
C18 C23 1.392(4) yes
C19 C20 1.377(5) yes
C19 H19 0.9300 ?
C20 C21 1.390(7) yes
C20 H20 0.9300 ?
C21 C22 1.348(7) yes
C21 H21 0.9300 ?
C22 C23 1.376(5) yes
C22 H22 0.9300 ?
C23 H23 0.9300 ?
C24 C29 1.533(3) yes
C24 C25 1.559(3) yes
C24 H24 0.9800 ?
C25 C26 1.541(4) yes
C25 C30 1.547(4) yes
C25 H25 0.9800 ?
C26 C27 1.509(5) yes
C26 H26A 0.9700 ?
C26 H26B 0.9700 ?
C27 C28 1.528(5) yes
C27 H27A 0.9700 ?
C27 H27B 0.9700 ?
C28 C33 1.516(5) yes
C28 C29 1.527(3) yes
C28 H28 0.9800 ?
C29 H29A 0.9700 ?
C29 H29B 0.9700 ?
C30 C31 1.503(5) yes
C30 C32 1.524(5) yes
C30 H30 0.9800 ?
C31 H31A 0.9600 ?
C31 H31B 0.9600 ?
C31 H31C 0.9600 ?
C32 H32A 0.9600 ?
C32 H32B 0.9600 ?
C32 H32C 0.9600 ?
C33 H33A 0.9600 ?
C33 H33B 0.9600 ?
C33 H33C 0.9600 ?
C34 C35 1.428(4) yes
C34 C37 1.491(4) yes
C35 C36 1.362(3) yes
C35 C38 1.505(4) yes
C36 C39 1.466(3) yes
C37 H37A 0.9600 ?
C37 H37B 0.9600 ?
C37 H37C 0.9600 ?
C38 H38A 0.9600 ?
C38 H38B 0.9600 ?
C38 H38C 0.9600 ?
C39 C40 1.395(4) yes
C39 C44 1.405(4) yes
C40 C41 1.389(4) yes
C40 H40 0.9300 ?
C41 C42 1.360(6) yes
C41 H41 0.9300 ?
C42 C43 1.383(6) yes
C42 H42 0.9300 ?
C43 C44 1.396(5) yes
C43 H43 0.9300 ?
C44 H44 0.9300 ?
